data_7105982
loop_
_publ_author_name
'Lingling Rong'
'Qiancai Liu'
'Yingbo Shi'
'Jie Tang'

_publ_section_title
;
 Fluoradenes via palladium-catalyzed intramolecular arylation
;
_journal_name_full Chem.Commun.
_journal_page_first 2155
_journal_paper_doi 10.1039/c0cc05004k
_journal_volume 47
_journal_year 2011
_chemical_formula_sum 'C54 H29 N O2'
_chemical_formula_weight 723.780
_space_group_IT_number 11
_symmetry_Int_Tables_number 11
_symmetry_space_group_name_Hall '-P 2yb'
_symmetry_space_group_name_H-M 'P 1 21/m 1'
_audit_creation_date 2010-09-28
_audit_creation_method SHELXL-97
_audit_update_record 2010-09-28
_cell_angle_alpha 90.000
_cell_angle_beta 117.935(1)
_cell_angle_gamma 90.000
_cell_formula_units_Z 2
_cell_length_a 8.3866(3)
_cell_length_b 28.4107(9)
_cell_length_c 8.9081(4)
_cell_volume 1875.21(12)
_refine_ls_R_factor_all 0.049
_cod_data_source_file C0CC05004K.TXT
_cod_data_source_block z1
_cod_original_cell_volume 1875.2(1)
_cod_original_sg_symbol_Hall -P_2yb
_cod_database_code 7105982

loop_
_symmetry_equiv_pos_site_id
_symmetry_equiv_pos_as_xyz
1 x,y,z
2 -x,0.500+y,-z
3 -x,-y,-z
4 x,0.500-y,z

loop_
_atom_site_aniso_label
_atom_site_aniso_U_11
_atom_site_aniso_U_22
_atom_site_aniso_U_33
_atom_site_aniso_U_12
_atom_site_aniso_U_13
_atom_site_aniso_U_23
N1 0.0857(17) 0.0351(11) 0.0443(12) 0.00000 0.0434(12) 0.00000
C1 0.0426(9) 0.0413(9) 0.0385(8) -0.0001(7) 0.0177(7) -0.0080(7)
C2 0.0467(10) 0.0548(11) 0.0448(10) 0.0090(8) 0.0176(8) -0.0060(8)
C3 0.0408(10) 0.0747(14) 0.0552(11) 0.0017(9) 0.0222(9) -0.0115(10)
C4 0.0499(11) 0.0701(13) 0.0673(13) -0.0112(10) 0.035(1) -0.0114(11)
C5 0.0531(11) 0.0466(10) 0.0557(11) -0.0066(8) 0.0296(9) -0.0056(8)
C6 0.0401(9) 0.0408(9) 0.0381(8) -0.0029(7) 0.0182(7) -0.0084(7)
C7 0.0384(8) 0.0341(8) 0.0372(8) -0.0005(7) 0.0178(7) -0.0021(6)
C8 0.0425(9) 0.0346(8) 0.0388(8) -0.0017(7) 0.0213(7) -0.0048(7)
C9 0.0476(10) 0.0366(8) 0.0369(8) 0.0010(7) 0.0188(7) -0.0038(7)
C10 0.0616(11) 0.0373(9) 0.0471(10) 0.0057(8) 0.0251(9) 0.0001(7)
C11 0.0678(12) 0.0358(9) 0.0554(11) -0.0075(8) 0.0339(10) -0.0044(8)
C12 0.0513(10) 0.0457(10) 0.0538(10) -0.0130(8) 0.0290(9) -0.0124(8)
C13 0.0418(9) 0.0408(9) 0.0437(9) -0.0027(7) 0.0232(7) -0.0085(7)
C14 0.0401(9) 0.0435(9) 0.0444(9) 0.0017(7) 0.0202(8) -0.0100(7)
C15 0.0428(9) 0.0382(9) 0.0382(8) 0.0045(7) 0.0196(7) -0.0056(7)
C16 0.0596(11) 0.0456(10) 0.0421(9) 0.0048(8) 0.0245(8) -0.0018(8)
C17 0.0748(14) 0.0581(12) 0.0413(10) 0.0139(11) 0.0196(10) 0.0019(9)
C18 0.0539(12) 0.0735(14) 0.045(1) 0.0186(11) 0.0065(9) -0.0093(10)
C19 0.0418(10) 0.0595(12) 0.0537(11) 0.0029(9) 0.0157(9) -0.0140(9)
C20 0.0337(8) 0.0333(8) 0.0389(8) -0.0018(6) 0.0168(7) -0.0024(6)
C21 0.0489(10) 0.0319(8) 0.0452(9) -0.0010(7) 0.0253(8) 0.0022(7)
C22 0.0683(12) 0.0387(9) 0.0441(9) -0.0021(8) 0.0352(9) 0.0041(7)
C23 0.052(1) 0.0351(9) 0.0422(9) -0.0006(7) 0.0284(8) -0.0006(7)
C24 0.0422(9) 0.0331(8) 0.0376(8) -0.0004(7) 0.0213(7) 0.0011(6)
C25 0.0482(9) 0.0371(9) 0.0347(8) -0.0010(7) 0.0211(7) 0.0008(7)
O01 0.098(9) 0.085(9) 0.071(9) 0.00000 0.016(7) 0.00000
O02 0.063(6) 0.072(8) 0.083(9) 0.000(6) 0.026(7) 0.013(7)
C01 0.094(13) 0.097(9) 0.067(11) 0.00000 0.039(10) 0.00000
C02 0.067(7) 0.075(6) 0.055(5) 0.00000 0.037(6) 0.00000
C03 0.101(11) 0.076(8) 0.095(11) 0.023(8) 0.056(8) -0.009(7)
C04 0.109(10) 0.129(7) 0.092(8) 0.00000 0.055(7) 0.00000
O01' 0.047(5) 0.056(6) 0.067(7) 0.00000 0.034(5) 0.00000
C01' 0.068(8) 0.080(7) 0.048(6) 0.00000 0.003(6) 0.00000
C02' 0.075(8) 0.074(6) 0.082(7) 0.00000 0.019(6) 0.00000
O02' 0.061(7) 0.062(6) 0.068(6) 0.000(5) 0.032(5) 0.009(4)
C03' 0.068(7) 0.074(7) 0.068(8) 0.005(5) 0.041(6) -0.005(6)
C04' 0.097(9) 0.120(7) 0.114(10) 0.00000 0.038(7) 0.00000

loop_
_atom_site_label
_atom_site_type_symbol
_atom_site_fract_x
_atom_site_fract_y
_atom_site_fract_z
_atom_site_occupancy
_atom_site_symmetry_multiplicity
_atom_site_Wyckoff_symbol
_atom_site_attached_hydrogens
_atom_site_calc_flag
_atom_site_thermal_displace_type
_atom_site_U_iso_or_equiv
N1 N 0.0416(4) 0.2500 0.1027(3) 1.000 2 e ? d Uani 0.0498(6)
H1A H 0.072(4) 0.2500 0.203(4) 1.000 2 e ? d Uiso 0.059(9)
C1 C 0.2857(2) 0.0542(1) -0.2268(2) 1.000 4 f ? d Uani 0.0413(4)
C2 C 0.4639(2) 0.0413(1) -0.1703(2) 1.000 4 f ? d Uani 0.0503(5)
H2A H 0.5057 0.0125 -0.1159 1.000 4 f ? calc Uiso 0.06000
C3 C 0.5792(3) 0.0712(1) -0.1953(3) 1.000 4 f ? d Uani 0.0570(5)
H3A H 0.6992 0.0626 -0.1560 1.000 4 f ? calc Uiso 0.06800
C4 C 0.5193(3) 0.1134(1) -0.2770(3) 1.000 4 f ? d Uani 0.0594(5)
H4A H 0.5985 0.1329 -0.2939 1.000 4 f ? calc Uiso 0.07100
C5 C 0.3402(3) 0.1274(1) -0.3351(2) 1.000 4 f ? d Uani 0.0501(4)
H5A H 0.3000 0.1561 -0.3898 1.000 4 f ? calc Uiso 0.06000
C6 C 0.2244(2) 0.0980(1) -0.3102(2) 1.000 4 f ? d Uani 0.0397(4)
C7 C 0.0277(2) 0.1061(0) -0.3493(2) 1.000 4 f ? d Uani 0.0365(4)
C8 C -0.0168(2) 0.0576(0) -0.3148(2) 1.000 4 f ? d Uani 0.0378(4)
C9 C 0.1292(2) 0.0279(1) -0.2351(2) 1.000 4 f ? d Uani 0.0408(4)
C10 C 0.0910(3) -0.0193(1) -0.2227(2) 1.000 4 f ? d Uani 0.0488(4)
H10A H 0.1831 -0.0408 -0.1632 1.000 4 f ? calc Uiso 0.05900
C11 C -0.0891(3) -0.0334(1) -0.3019(2) 1.000 4 f ? d Uani 0.0509(5)
H11A H -0.1168 -0.0640 -0.2840 1.000 4 f ? calc Uiso 0.06100
C12 C -0.2293(3) -0.0038(1) -0.4066(2) 1.000 4 f ? d Uani 0.0485(4)
H12A H -0.3465 -0.0152 -0.4669 1.000 4 f ? calc Uiso 0.05800
C13 C -0.1908(2) 0.0433(1) -0.4193(2) 1.000 4 f ? d Uani 0.0409(4)
C14 C -0.2703(2) 0.0805(1) -0.5511(2) 1.000 4 f ? d Uani 0.0425(4)
C15 C -0.1339(2) 0.1140(1) -0.5251(2) 1.000 4 f ? d Uani 0.0395(4)
C16 C -0.1613(3) 0.1472(1) -0.6469(2) 1.000 4 f ? d Uani 0.0488(4)
H16A H -0.0714 0.1689 -0.6306 1.000 4 f ? calc Uiso 0.05900
C17 C -0.3257(3) 0.1480(1) -0.7950(2) 1.000 4 f ? d Uani 0.0611(5)
H17A H -0.3441 0.1695 -0.8802 1.000 4 f ? calc Uiso 0.07300
C18 C -0.4613(3) 0.1172(1) -0.8166(3) 1.000 4 f ? d Uani 0.0641(6)
H18A H -0.5721 0.1192 -0.9140 1.000 4 f ? calc Uiso 0.07700
C19 C -0.4357(3) 0.0831(1) -0.6957(2) 1.000 4 f ? d Uani 0.0543(5)
H19A H -0.5282 0.0625 -0.7115 1.000 4 f ? calc Uiso 0.06500
C20 C 0.0264(2) 0.1435(0) -0.2235(2) 1.000 4 f ? d Uani 0.0354(4)
C21 C 0.0393(2) 0.1303(1) -0.0668(2) 1.000 4 f ? d Uani 0.0407(4)
H21A H 0.0440 0.0984 -0.0410 1.000 4 f ? calc Uiso 0.04900
C22 C 0.0453(3) 0.1629(1) 0.0509(2) 1.000 4 f ? d Uani 0.0468(4)
H22A H 0.0535 0.1534 0.1541 1.000 4 f ? calc Uiso 0.05600
C23 C 0.0387(2) 0.2104(1) 0.0109(2) 1.000 4 f ? d Uani 0.0405(4)
C24 C 0.0264(2) 0.2245(0) -0.1449(2) 1.000 4 f ? d Uani 0.0366(4)
C25 C 0.0200(2) 0.1909(1) -0.2613(2) 1.000 4 f ? d Uani 0.0393(4)
H25A H 0.0115 0.2003 -0.3648 1.000 4 f ? calc Uiso 0.04700
O01 O 0.253(3) 0.2500 0.514(3) 0.500 2 e ? d Uani 0.094(5)
O02 O 0.546(5) 0.2305(10) 0.626(3) 0.250 4 f ? d Uani 0.076(5)
C01 C 0.478(4) 0.2500 0.820(4) 0.500 2 e ? d Uani 0.085(6)
C02 C 0.393(4) 0.2500 0.625(3) 0.500 2 e ? d Uani 0.062(3)
C03 C 0.477(3) 0.2141(10) 0.410(3) 0.250 4 f ? d Uani 0.086(6)
C04 C 0.559(3) 0.2500 0.375(2) 0.500 2 e ? d Uani 0.107(4)
O01' O 0.2491(17) 0.2500 0.514(2) 0.500 2 e ? d Uani 0.054(3)
C01' C 0.439(4) 0.2500 0.809(4) 0.500 2 e ? d Uani 0.075(6)
C02' C 0.414(5) 0.2500 0.636(4) 0.500 2 e ? d Uani 0.085(5)
O02' O 0.529(4) 0.2747(10) 0.598(3) 0.250 4 f ? d Uani 0.063(3)
C03' C 0.517(3) 0.2845(9) 0.449(3) 0.250 4 f ? d Uani 0.066(4)
C04' C 0.505(3) 0.2500 0.321(2) 0.500 2 e ? d Uani 0.115(5)

loop_
_atom_type_symbol
_atom_type_oxidation_number
_atom_type_radius_bond
N ? 1.200
H ? 1.200
C ? 1.200
O ? 1.200

loop_
_geom_angle_atom_site_label_1
_geom_angle_atom_site_label_2
_geom_angle_atom_site_label_3
_geom_angle_site_symmetry_1
_geom_angle_site_symmetry_2
_geom_angle_site_symmetry_3
_geom_angle
_geom_angle_publ_flag
C23 N1 C23 . . 4 108.79(19) no
C23 N1 H1A . . . 124.3(4) no
C23 N1 H1A 4 . . 124.3(4) no
C2 C1 C6 . . . 119.30(16) no
C2 C1 C9 . . . 131.52(17) no
C6 C1 C9 . . . 108.80(14) no
C3 C2 C1 . . . 119.66(18) no
C3 C2 H2A . . . 120.20 no
C1 C2 H2A . . . 120.20 no
C4 C3 C2 . . . 120.96(18) no
C4 C3 H3A . . . 119.50 no
C2 C3 H3A . . . 119.50 no
C3 C4 C5 . . . 120.56(19) no
C3 C4 H4A . . . 119.70 no
C5 C4 H4A . . . 119.70 no
C6 C5 C4 . . . 119.07(18) no
C6 C5 H5A . . . 120.50 no
C4 C5 H5A . . . 120.50 no
C5 C6 C1 . . . 120.45(16) no
C5 C6 C7 . . . 129.70(16) no
C1 C6 C7 . . . 109.71(14) no
C8 C7 C15 . . . 99.14(13) no
C8 C7 C6 . . . 99.29(13) no
C15 C7 C6 . . . 126.53(13) no
C8 C7 C20 . . . 113.40(13) no
C15 C7 C20 . . . 109.57(12) no
C6 C7 C20 . . . 108.02(12) no
C13 C8 C9 . . . 124.90(15) no
C13 C8 C7 . . . 114.92(15) no
C9 C8 C7 . . . 115.05(14) no
C8 C9 C10 . . . 116.65(16) no
C8 C9 C1 . . . 105.50(14) no
C10 C9 C1 . . . 135.44(16) no
C11 C10 C9 . . . 118.11(17) no
C11 C10 H10A . . . 120.90 no
C9 C10 H10A . . . 120.90 no
C12 C11 C10 . . . 122.72(17) no
C12 C11 H11A . . . 118.60 no
C10 C11 H11A . . . 118.60 no
C11 C12 C13 . . . 118.75(17) no
C11 C12 H12A . . . 120.60 no
C13 C12 H12A . . . 120.60 no
C8 C13 C12 . . . 116.22(16) no
C8 C13 C14 . . . 105.45(14) no
C12 C13 C14 . . . 135.36(16) no
C19 C14 C15 . . . 119.60(17) no
C19 C14 C13 . . . 131.16(17) no
C15 C14 C13 . . . 108.58(14) no
C16 C15 C14 . . . 120.53(16) no
C16 C15 C7 . . . 130.41(16) no
C14 C15 C7 . . . 109.04(14) no
C15 C16 C17 . . . 118.93(19) no
C15 C16 H16A . . . 120.50 no
C17 C16 H16A . . . 120.50 no
C18 C17 C16 . . . 120.64(19) no
C18 C17 H17A . . . 119.70 no
C16 C17 H17A . . . 119.70 no
C17 C18 C19 . . . 121.22(18) no
C17 C18 H18A . . . 119.40 no
C19 C18 H18A . . . 119.40 no
C14 C19 C18 . . . 118.93(19) no
C14 C19 H19A . . . 120.50 no
C18 C19 H19A . . . 120.50 no
C25 C20 C21 . . . 118.78(14) no
C25 C20 C7 . . . 120.35(14) no
C21 C20 C7 . . . 120.81(14) no
C22 C21 C20 . . . 122.20(15) no
C22 C21 H21A . . . 118.90 no
C20 C21 H21A . . . 118.90 no
C21 C22 C23 . . . 118.31(15) no
C21 C22 H22A . . . 120.80 no
C23 C22 H22A . . . 120.80 no
N1 C23 C22 . . . 130.57(16) no
N1 C23 C24 . . . 108.91(15) no
C22 C23 C24 . . . 120.52(15) no
C25 C24 C23 . . . 120.04(14) no
C25 C24 C24 . . 4 133.29(9) no
C23 C24 C24 . . 4 106.66(9) no
C20 C25 C24 . . . 120.15(15) no
C20 C25 H25A . . . 119.90 no
C24 C25 H25A . . . 119.90 no
O02 O02 C02 4 . . 66.5(13) no
O02 O02 C03 4 . . 105.1(13) no
C02 O02 C03 . . . 105.(2) no
O01 C02 O02 . . 4 126.(2) no
O01 C02 O02 . . . 126.(2) no
O02 C02 O02 4 . . 47.(3) no
O01 C02 C01 . . . 137.(2) no
O02 C02 C01 4 . . 93.(3) no
O02 C02 C01 . . . 93.(3) no
C04 C03 O02 . . . 96.(2) no
C03 C04 C03 . . 4 99.(3) no
O01' C02' O02' . . 4 113.(2) no
O01' C02' O02' . . . 113.(2) no
O02' C02' O02' 4 . . 63.(3) no
O01' C02' C01' . . . 117.(3) no
O02' C02' C01' 4 . . 120.(3) no
O02' C02' C01' . . . 120.(3) no
C03' O02' C02' . . . 129.(3) no
C03' O02' O02' . . 4 102.2(17) no
C02' O02' O02' . . 4 58.7(15) no
O02' C03' C04' . . . 126.(2) no
O02' C03' C03' . . 4 77.8(17) no
C04' C03' C03' . . 4 48.3(13) no
C03' C04' C03' . . 4 83.(3) no

loop_
_geom_bond_atom_site_label_1
_geom_bond_atom_site_label_2
_geom_bond_site_symmetry_1
_geom_bond_site_symmetry_2
_geom_bond_distance
_geom_bond_publ_flag
N1 C23 . . 1.386(2) no
N1 C23 . 4 1.386(2) no
N1 H1A . . 0.81(3) no
C1 C2 . . 1.385(2) no
C1 C6 . . 1.417(2) no
C1 C9 . . 1.482(2) no
C2 C3 . . 1.382(3) no
C2 H2A . . 0.9300 no
C3 C4 . . 1.369(3) no
C3 H3A . . 0.9300 no
C4 C5 . . 1.398(3) no
C4 H4A . . 0.9300 no
C5 C6 . . 1.374(2) no
C5 H5A . . 0.9300 no
C6 C7 . . 1.535(2) no
C7 C8 . . 1.495(2) no
C7 C15 . . 1.534(2) no
C7 C20 . . 1.550(2) no
C8 C13 . . 1.374(2) no
C8 C9 . . 1.380(2) no
C9 C10 . . 1.396(2) no
C10 C11 . . 1.393(3) no
C10 H10A . . 0.9300 no
C11 C12 . . 1.391(3) no
C11 H11A . . 0.9300 no
C12 C13 . . 1.394(2) no
C12 H12A . . 0.9300 no
C13 C14 . . 1.484(2) no
C14 C19 . . 1.384(2) no
C14 C15 . . 1.422(2) no
C15 C16 . . 1.373(2) no
C16 C17 . . 1.392(3) no
C16 H16A . . 0.9300 no
C17 C18 . . 1.375(3) no
C17 H17A . . 0.9300 no
C18 C19 . . 1.387(3) no
C18 H18A . . 0.9300 no
C19 H19A . . 0.9300 no
C20 C25 . . 1.382(2) no
C20 C21 . . 1.400(2) no
C21 C22 . . 1.384(2) no
C21 H21A . . 0.9300 no
C22 C23 . . 1.387(2) no
C22 H22A . . 0.9300 no
C23 C24 . . 1.402(2) no
C24 C25 . . 1.392(2) no
C24 C24 . 4 1.449(3) no
C25 H25A . . 0.9300 no
O01 C02 . . 1.12(4) no
O02 O02 . 4 1.11(6) no
O02 C02 . . 1.39(5) no
O02 C03 . . 1.79(4) no
C01 C02 . . 1.54(5) no
C02 O02 . 4 1.39(5) no
C03 C04 . . 1.35(3) no
C04 C03 . 4 1.35(3) no
O01' C02' . . 1.30(4) no
C01' C02' . . 1.46(5) no
C02' O02' . 4 1.35(5) no
C02' O02' . . 1.35(5) no
O02' C03' . . 1.31(4) no
O02' O02' . 4 1.41(5) no
C03' C04' . . 1.47(3) no
C03' C03' . 4 1.96(5) no
C04' C03' . 4 1.47(3) no

loop_
_geom_torsion_atom_site_label_1
_geom_torsion_atom_site_label_2
_geom_torsion_atom_site_label_3
_geom_torsion_atom_site_label_4
_geom_torsion_site_symmetry_1
_geom_torsion_site_symmetry_2
_geom_torsion_site_symmetry_3
_geom_torsion_site_symmetry_4
_geom_torsion
_geom_torsion_publ_flag
C6 C1 C2 C3 . . . . 0.3(2) no
C9 C1 C2 C3 . . . . 172.34(17) no
C1 C2 C3 C4 . . . . -0.8(3) no
C2 C3 C4 C5 . . . . 0.9(3) no
C3 C4 C5 C6 . . . . -0.5(3) no
C4 C5 C6 C1 . . . . 0.0(3) no
C4 C5 C6 C7 . . . . 175.21(17) no
C2 C1 C6 C5 . . . . 0.0(2) no
C9 C1 C6 C5 . . . . -173.63(15) no
C2 C1 C6 C7 . . . . -176.02(14) no
C9 C1 C6 C7 . . . . 10.30(17) no
C5 C6 C7 C8 . . . . 171.76(17) no
C1 C6 C7 C8 . . . . -12.65(16) no
C5 C6 C7 C15 . . . . 63.0(2) no
C1 C6 C7 C15 . . . . -121.40(16) no
C5 C6 C7 C20 . . . . -69.8(2) no
C1 C6 C7 C20 . . . . 105.80(15) no
C15 C7 C8 C13 . . . . -14.96(17) no
C6 C7 C8 C13 . . . . -144.55(14) no
C20 C7 C8 C13 . . . . 101.10(16) no
C15 C7 C8 C9 . . . . 141.01(14) no
C6 C7 C8 C9 . . . . 11.43(17) no
C20 C7 C8 C9 . . . . -102.93(16) no
C13 C8 C9 C10 . . . . -17.9(3) no
C7 C8 C9 C10 . . . . -171.10(14) no
C13 C8 C9 C1 . . . . 147.26(16) no
C7 C8 C9 C1 . . . . -5.98(18) no
C2 C1 C9 C8 . . . . -175.56(17) no
C6 C1 C9 C8 . . . . -2.93(17) no
C2 C1 C9 C10 . . . . -14.7(3) no
C6 C1 C9 C10 . . . . 157.98(19) no
C8 C9 C10 C11 . . . . 4.7(2) no
C1 C9 C10 C11 . . . . -154.63(18) no
C9 C10 C11 C12 . . . . 6.9(3) no
C10 C11 C12 C13 . . . . -6.8(3) no
C9 C8 C13 C12 . . . . 18.0(2) no
C7 C8 C13 C12 . . . . 171.27(14) no
C9 C8 C13 C14 . . . . -145.57(16) no
C7 C8 C13 C14 . . . . 7.70(18) no
C11 C12 C13 C8 . . . . -5.1(2) no
C11 C12 C13 C14 . . . . 152.06(19) no
C8 C13 C14 C19 . . . . 174.38(18) no
C12 C13 C14 C19 . . . . 15.6(3) no
C8 C13 C14 C15 . . . . 3.98(17) no
C12 C13 C14 C15 . . . . -154.84(19) no
C19 C14 C15 C16 . . . . -3.8(2) no
C13 C14 C15 C16 . . . . 167.84(15) no
C19 C14 C15 C7 . . . . 174.74(15) no
C13 C14 C15 C7 . . . . -13.57(17) no
C8 C7 C15 C16 . . . . -165.03(17) no
C6 C7 C15 C16 . . . . -56.2(3) no
C20 C7 C15 C16 . . . . 76.0(2) no
C8 C7 C15 C14 . . . . 16.57(16) no
C6 C7 C15 C14 . . . . 125.40(17) no
C20 C7 C15 C14 . . . . -102.38(15) no
C14 C15 C16 C17 . . . . 0.9(3) no
C7 C15 C16 C17 . . . . -177.30(16) no
C15 C16 C17 C18 . . . . 2.5(3) no
C16 C17 C18 C19 . . . . -3.0(3) no
C15 C14 C19 C18 . . . . 3.3(3) no
C13 C14 C19 C18 . . . . -166.21(18) no
C17 C18 C19 C14 . . . . 0.1(3) no
C8 C7 C20 C25 . . . . -163.87(15) no
C15 C7 C20 C25 . . . . -54.14(19) no
C6 C7 C20 C25 . . . . 87.12(18) no
C8 C7 C20 C21 . . . . 18.9(2) no
C15 C7 C20 C21 . . . . 128.58(16) no
C6 C7 C20 C21 . . . . -90.16(17) no
C25 C20 C21 C22 . . . . 0.2(3) no
C7 C20 C21 C22 . . . . 177.54(16) no
C20 C21 C22 C23 . . . . -0.2(3) no
C23 N1 C23 C22 4 . . . 177.83(13) no
C23 N1 C23 C24 4 . . . -2.4(3) no
C21 C22 C23 N1 . . . . 179.7(2) no
C21 C22 C23 C24 . . . . 0.0(3) no
N1 C23 C24 C25 . . . . -179.59(17) no
C22 C23 C24 C25 . . . . 0.2(3) no
N1 C23 C24 C24 . . . 4 1.46(17) no
C22 C23 C24 C24 . . . 4 -178.75(14) no
C21 C20 C25 C24 . . . . 0.0(2) no
C7 C20 C25 C24 . . . . -177.35(14) no
C23 C24 C25 C20 . . . . -0.2(2) no
C24 C24 C25 C20 4 . . . 178.43(10) no
O02 O02 C02 O01 4 . . . 108.3(17) no
C03 O02 C02 O01 . . . . 8.(3) no
C03 O02 C02 O02 . . . 4 -100.2(17) no
O02 O02 C02 C01 4 . . . -91.4(11) no
C03 O02 C02 C01 . . . . 168.4(18) no
O02 O02 C03 C04 4 . . . 35.0(18) no
C02 O02 C03 C04 . . . . 104.(2) no
O02 C03 C04 C03 . . . 4 -58.(3) no
O01' C02' O02' C03' . . . . -25.(4) no
O02' C02' O02' C03' 4 . . . 80.(4) no
C01' C02' O02' C03' . . . . -170.(3) no
O01' C02' O02' O02' . . . 4 -105.(2) no
C01' C02' O02' O02' . . . 4 110.(3) no
C02' O02' C03' C04' . . . . -59.(5) no
O02' O02' C03' C04' 4 . . . 1.(3) no
C02' O02' C03' C03' . . . 4 -59.(3) no
O02' O02' C03' C03' 4 . . 4 0.00(1) no
O02' C03' C04' C03' . . . 4 -1.(4) no
